data_4129118
loop_
_publ_author_name
'Pei, Xiaokun'
'B\"urgi, Hans-Beat'
'Kapustin, Eugene A.'
'Liu, Yuzhong'
'Yaghi, Omar M.'

_publ_section_title
;
 Coordinative Alignment in the Pores of MOFs for the Structural
 Determination of N-, S-, and P-Containing Organic Compounds Including
 Complex Chiral Molecules.
;
_journal_issue 47
_journal_name_full 'Journal of the American Chemical Society'
_journal_page_first 18862
_journal_page_last 18869
_journal_paper_doi 10.1021/jacs.9b10501
_journal_volume 141
_journal_year 2019
_chemical_absolute_configuration ad
_chemical_formula_moiety 'C29.81 H19.81 Al2 N1.87 O8'
_chemical_formula_sum 'C29.81 H19.81 Al2 N1.87 O8'
_chemical_formula_weight 586.16
_space_group_crystal_system tetragonal
_space_group_IT_number 94
_space_group_name_Hall 'P 4n 2n'
_space_group_name_H-M_alt 'P 42 21 2'
_atom_sites_solution_hydrogens geom
_atom_sites_solution_primary direct
_audit_creation_date 2019-05-19
_audit_creation_method
;
Olex2 1.2
(compiled 2018.05.29 svn.r3508 for OlexSys, GUI svn.r5506)
;
_cell_angle_alpha 90
_cell_angle_beta 90
_cell_angle_gamma 90
_cell_formula_units_Z 8
_cell_length_a 19.4481(6)
_cell_length_b 19.4481(6)
_cell_length_c 35.7074(13)
_cell_measurement_reflns_used 9993
_cell_measurement_temperature 100
_cell_measurement_theta_max 63.093
_cell_measurement_theta_min 4.058
_cell_volume 13505.6(8)
_computing_cell_refinement 'SAINT V8.37A Bruker-AXS, Madison WI'
_computing_data_collection 'Bruker APEX3 Bruker-AXS, Madison WI'
_computing_data_reduction 'SAINT V8.37A Bruker-AXS, Madison WI'
_computing_molecular_graphics 'Olex2 (Dolomanov et al., 2009)'
_computing_publication_material 'Olex2 (Dolomanov et al., 2009)'
_computing_structure_refinement 'SHELXL-2018/3 (Sheldrick, 2018)'
_computing_structure_solution 'SHELXS (Sheldrick, 2008)'
_diffrn_ambient_temperature 100
_diffrn_detector 'Bruker PHOTON-100 detector'
_diffrn_detector_area_resol_mean 10.42
_diffrn_detector_type 'CCD detector'
_diffrn_measured_fraction_theta_full 0.985
_diffrn_measured_fraction_theta_max 0.985
_diffrn_measurement_device 'three-circle diffractometer'
_diffrn_measurement_device_type 'Bruker D8 Venture with PHOTON-100 detector'
_diffrn_radiation_monochromator 'mirror optics'
_diffrn_radiation_probe x-ray
_diffrn_radiation_type CuK\a
_diffrn_radiation_wavelength 1.54178
_diffrn_reflns_av_R_equivalents 0.0472
_diffrn_reflns_av_unetI/netI 0.0644
_diffrn_reflns_Laue_measured_fraction_full 0.985
_diffrn_reflns_Laue_measured_fraction_max 0.985
_diffrn_reflns_limit_h_max 20
_diffrn_reflns_limit_h_min -9
_diffrn_reflns_limit_k_max 22
_diffrn_reflns_limit_k_min -20
_diffrn_reflns_limit_l_max 41
_diffrn_reflns_limit_l_min -35
_diffrn_reflns_number 37839
_diffrn_reflns_point_group_measured_fraction_full 0.975
_diffrn_reflns_point_group_measured_fraction_max 0.975
_diffrn_reflns_theta_full 64.858
_diffrn_reflns_theta_max 64.858
_diffrn_reflns_theta_min 4.355
_diffrn_source 'microfocus sealed X-ray tube'
_diffrn_source_type 'Incoatec I\ms'
_diffrn_standards_number 0
_exptl_absorpt_coefficient_mu 0.586
_exptl_absorpt_correction_T_max 0.7525
_exptl_absorpt_correction_T_min 0.6359
_exptl_absorpt_correction_type multi-scan
_exptl_absorpt_process_details
'SADABS-2014/4 (Bruker,2014/4) was used for absorption correction. wR2(int) was 0.1096 before and 0.0509 after correction. The Ratio of minimum to maximum transmission is 0.8450. The \l/2 correction factor is Not present.'
_exptl_crystal_colour 'clear colorless'
_exptl_crystal_density_diffrn 0.577
_exptl_crystal_description block
_exptl_crystal_F_000 2414
_exptl_crystal_size_max 0.085
_exptl_crystal_size_mid 0.06
_exptl_crystal_size_min 0.05
_refine_diff_density_max 0.188
_refine_diff_density_min -0.221
_refine_diff_density_rms 0.039
_refine_ls_abs_structure_details
;
 Flack x determined using 2869 quotients [(I+)-(I-)]/[(I+)+(I-)]
 (Parsons, Flack and Wagner, Acta Cryst. B69 (2013) 249-259).
;
_refine_ls_abs_structure_Flack 0.039(13)
_refine_ls_extinction_method none
_refine_ls_goodness_of_fit_ref 0.991
_refine_ls_hydrogen_treatment constr
_refine_ls_matrix_type full
_refine_ls_number_parameters 381
_refine_ls_number_reflns 11181
_refine_ls_number_restraints 0
_refine_ls_restrained_S_all 0.991
_refine_ls_R_factor_all 0.0716
_refine_ls_R_factor_gt 0.0494
_refine_ls_shift/su_max 0.001
_refine_ls_shift/su_mean 0.000
_refine_ls_structure_factor_coef Fsqd
_refine_ls_weighting_details 'w=1/[\s^2^(Fo^2^)+(0.0763P)^2^] where P=(Fo^2^+2Fc^2^)/3'
_refine_ls_weighting_scheme calc
_refine_ls_wR_factor_gt 0.1214
_refine_ls_wR_factor_ref 0.1310
_reflns_Friedel_coverage 0.757
_reflns_Friedel_fraction_full 0.963
_reflns_Friedel_fraction_max 0.962
_reflns_number_gt 8398
_reflns_number_total 11181
_reflns_threshold_expression 'I > 2\s(I)'
_cod_data_source_file ja9b10501_si_003.cif
_cod_data_source_block delta-MOF-520-17
_cod_depositor_comments 'Adding full bibliography for 4129110--4129131.cif.'
_cod_original_cell_volume 13505.6(10)
_cod_database_code 4129118
_shelx_shelxl_version_number 2018/3
_shelx_space_group_comment
;
The symmetry employed for this shelxl refinement is uniquely defined
by the following loop, which should always be used as a source of
symmetry information in preference to the above space-group names.
They are only intended as comments.
;
_shelx_estimated_absorpt_t_max 0.971
_shelx_estimated_absorpt_t_min 0.952
_olex2_refinement_description
;
1. Fixed Uiso
 At 1.2 times of:
  All C(H) groups, All O(H) groups
2. Others
 Sof(N2G)=Sof(N1G)=Sof(C1G)=Sof(H1G)=Sof(C2G)=Sof(H2G)=Sof(C3G)=Sof(H3G)=FVAR(1)
3.a Aromatic/amide H refined with riding coordinates:
 O7(H7), O8(H8), C13(H13), C4(H4), C20(H20), C9(H9), C22(H22), C23(H23),
 C7(H7A), C11(H11), C3(H3), C19(H19), C15(H15), C16(H16), C26(H26), C6(H6),
 C27(H27), C1G(H1G), C2G(H2G), C3G(H3G)
;
_olex2_submission_special_instructions 'No special instructions were received'

loop_
_space_group_symop_operation_xyz
'x, y, z'
'-y+1/2, x+1/2, z+1/2'
'-x, -y, z'
'y+1/2, -x+1/2, z+1/2'
'x+1/2, -y+1/2, -z+1/2'
'-x+1/2, y+1/2, -z+1/2'
'y, x, -z'
'-y, -x, -z'

loop_
_atom_site_label
_atom_site_type_symbol
_atom_site_fract_x
_atom_site_fract_y
_atom_site_fract_z
_atom_site_U_iso_or_equiv
_atom_site_adp_type
_atom_site_occupancy
_atom_site_site_symmetry_order
_atom_site_calc_flag
_atom_site_refinement_flags_posn
_atom_site_refinement_flags_adp
_atom_site_refinement_flags_occupancy
_atom_site_disorder_assembly
_atom_site_disorder_group
Al1 Al 0.83894(5) 0.16106(5) 0.000000 0.0312(3) Uani 1 2 d S T P . .
Al3 Al 1.000000 0.000000 0.11516(3) 0.0322(3) Uani 1 2 d S T P . .
Al2 Al 0.89161(5) 0.11591(5) 0.08193(2) 0.0342(2) Uani 1 1 d . . . . .
O7 O 0.86500(11) 0.09429(11) 0.03409(5) 0.0378(6) Uani 1 1 d . . . . .
H7 H 0.864582 0.047425 0.026582 0.045 Uiso 1 1 calc R . . . .
O8 O 0.96993(9) 0.06297(10) 0.07987(5) 0.0315(5) Uani 1 1 d . . . . .
H8 H 0.998044 0.068555 0.058325 0.038 Uiso 1 1 calc R . . . .
O1 O 0.76318(11) 0.18580(12) 0.03155(5) 0.0430(6) Uani 1 1 d . . . . .
O2 O 0.80800(12) 0.16629(12) 0.08799(5) 0.0459(7) Uani 1 1 d . . . . .
C1 C 0.76040(17) 0.18109(17) 0.06673(9) 0.0385(8) Uani 1 1 d . . . . .
C18 C 0.44347(18) 0.3836(2) 0.34281(9) 0.0417(9) Uani 1 1 d . . . . .
C17 C 0.44149(18) 0.3509(2) 0.30537(9) 0.0463(9) Uani 1 1 d . . . . .
C2 C 0.69291(17) 0.19380(19) 0.08563(9) 0.0420(9) Uani 1 1 d . . . . .
C13 C 0.4427(2) 0.1836(3) 0.13040(11) 0.0783(15) Uani 1 1 d . . . . .
H13 H 0.444034 0.158570 0.107574 0.094 Uiso 1 1 calc R . . . .
C8 C 0.5018(2) 0.2170(3) 0.14259(11) 0.0696(14) Uani 1 1 d . . . . .
C25 C 0.14671(18) 0.02044(18) 0.11314(8) 0.0377(8) Uani 1 1 d . . . . .
C10 C 0.4393(2) 0.2540(2) 0.19806(10) 0.0696(14) Uani 1 1 d . . . . .
C21 C 0.32065(19) 0.1447(2) 0.13855(11) 0.0623(12) Uani 1 1 d . . . . .
C4 C 0.6269(2) 0.1978(3) 0.14194(10) 0.0773(15) Uani 1 1 d . . . . .
H4 H 0.625347 0.194293 0.168467 0.093 Uiso 1 1 calc R . . . .
C20 C 0.4068(2) 0.2591(3) 0.26588(11) 0.0813(16) Uani 1 1 d . . . . .
H20 H 0.384435 0.216036 0.262937 0.098 Uiso 1 1 calc R . . . .
C9 C 0.4982(2) 0.2507(3) 0.17673(10) 0.0766(15) Uani 1 1 d . . . . .
H9 H 0.538394 0.272720 0.185879 0.092 Uiso 1 1 calc R . . . .
C5 C 0.56634(18) 0.2108(2) 0.12196(10) 0.0625(12) Uani 1 1 d . . . . .
C22 C 0.2557(2) 0.1676(2) 0.14365(11) 0.0705(13) Uani 1 1 d . . . . .
H22 H 0.249004 0.212422 0.153537 0.085 Uiso 1 1 calc R . . . .
C23 C 0.1986(2) 0.1282(2) 0.13501(10) 0.0608(11) Uani 1 1 d . . . . .
H23 H 0.153835 0.146332 0.138781 0.073 Uiso 1 1 calc R . . . .
C7 C 0.63367(19) 0.2084(2) 0.06545(10) 0.0593(11) Uani 1 1 d . . . . .
H7A H 0.635889 0.212780 0.038981 0.071 Uiso 1 1 calc R . . . .
C11 C 0.38127(19) 0.2207(2) 0.18458(11) 0.0709(14) Uani 1 1 d . . . . .
H11 H 0.340193 0.221693 0.198968 0.085 Uiso 1 1 calc R . . . .
C3 C 0.6892(2) 0.1900(2) 0.12342(10) 0.0653(13) Uani 1 1 d . . . . .
H3 H 0.729888 0.181811 0.137495 0.078 Uiso 1 1 calc R . . . .
C19 C 0.4069(2) 0.2899(2) 0.30018(10) 0.0657(13) Uani 1 1 d . . . . .
H19 H 0.383042 0.269271 0.320494 0.079 Uiso 1 1 calc R . . . .
C15 C 0.4733(2) 0.3499(2) 0.24086(10) 0.0749(15) Uani 1 1 d . . . . .
H15 H 0.496956 0.371068 0.220624 0.090 Uiso 1 1 calc R . . . .
C16 C 0.4743(2) 0.3808(2) 0.27557(9) 0.0655(13) Uani 1 1 d . . . . .
H16 H 0.498010 0.423071 0.278882 0.079 Uiso 1 1 calc R . . . .
C26 C 0.27209(19) 0.0410(2) 0.11425(11) 0.0661(12) Uani 1 1 d . . . . .
H26 H 0.278815 -0.002706 0.102979 0.079 Uiso 1 1 calc R . . . .
C6 C 0.5717(2) 0.2167(2) 0.08359(11) 0.0714(14) Uani 1 1 d . . . . .
H6 H 0.531666 0.226617 0.069317 0.086 Uiso 1 1 calc R . . . .
C14 C 0.43886(19) 0.2894(2) 0.23488(10) 0.0627(12) Uani 1 1 d . . . . .
C12 C 0.38162(19) 0.1858(2) 0.15059(11) 0.0689(14) Uani 1 1 d . . . . .
C24 C 0.20648(17) 0.0637(2) 0.12117(9) 0.0458(9) Uani 1 1 d . . . . .
C27 C 0.3282(2) 0.0806(3) 0.12338(11) 0.0749(15) Uani 1 1 d . . . . .
H27 H 0.373068 0.063036 0.119055 0.090 Uiso 1 1 calc R . . . .
O5 O 0.08806(11) 0.04447(11) 0.11748(6) 0.0390(6) Uani 1 1 d . . . . .
O6 O 0.15962(11) -0.04095(13) 0.10253(6) 0.0486(7) Uani 1 1 d . . . . .
N2G N 0.93345(16) 0.20003(16) 0.06104(8) 0.0424(9) Uani 0.936(5) 1 d . . . A 1
O3 O 0.47295(11) 0.44104(13) 0.34521(5) 0.0440(6) Uani 1 1 d . . . . .
O4 O 0.41347(12) 0.35270(13) 0.36946(6) 0.0497(7) Uani 1 1 d . . . . .
N1G N 0.90361(16) 0.22354(15) 0.02709(7) 0.0404(9) Uani 0.936(5) 1 d . . . A 1
C1G C 0.9319(3) 0.2828(3) 0.02068(14) 0.0836(18) Uani 0.936(5) 1 d . . . A 1
H1G H 0.922640 0.309532 -0.001009 0.100 Uiso 0.936(5) 1 calc R . . A 1
C2G C 0.9749(3) 0.3023(3) 0.04740(17) 0.115(3) Uani 0.936(5) 1 d . . . A 1
H2G H 1.000143 0.344057 0.049088 0.138 Uiso 0.936(5) 1 calc R . . A 1
C3G C 0.9746(3) 0.2478(3) 0.07226(13) 0.0773(16) Uani 0.936(5) 1 d . . . A 1
H3G H 1.001158 0.245785 0.094573 0.093 Uiso 0.936(5) 1 calc R . . A 1

loop_
_atom_site_aniso_label
_atom_site_aniso_U_11
_atom_site_aniso_U_22
_atom_site_aniso_U_33
_atom_site_aniso_U_23
_atom_site_aniso_U_13
_atom_site_aniso_U_12
Al1 0.0352(5) 0.0352(5) 0.0231(6) 0.0031(4) 0.0031(4) 0.0039(6)
Al3 0.0291(8) 0.0419(9) 0.0257(6) 0.000 0.000 0.0029(6)
Al2 0.0362(6) 0.0424(6) 0.0240(4) 0.0035(4) 0.0016(4) 0.0063(4)
O7 0.0471(14) 0.0358(13) 0.0304(11) 0.0041(9) -0.0014(10) 0.0042(11)
O8 0.0304(12) 0.0397(13) 0.0244(10) -0.0018(9) 0.0066(9) -0.0006(10)
O1 0.0411(14) 0.0607(16) 0.0271(12) 0.0110(11) 0.0054(10) 0.0142(12)
O2 0.0459(15) 0.0634(17) 0.0282(11) 0.0053(11) 0.0002(11) 0.0193(13)
C1 0.038(2) 0.044(2) 0.0333(18) 0.0008(16) 0.0058(16) 0.0040(17)
C18 0.0314(19) 0.060(3) 0.0333(18) -0.0069(18) -0.0036(15) -0.0009(19)
C17 0.045(2) 0.063(3) 0.0314(18) -0.0135(17) 0.0062(16) -0.016(2)
C2 0.034(2) 0.059(2) 0.0334(18) -0.0059(17) 0.0072(16) 0.0003(18)
C13 0.053(3) 0.135(4) 0.047(2) -0.048(3) 0.010(2) -0.025(3)
C8 0.041(2) 0.113(4) 0.054(2) -0.039(2) 0.013(2) -0.031(2)
C25 0.042(2) 0.044(2) 0.0274(16) -0.0163(15) 0.0048(15) 0.0035(17)
C10 0.049(3) 0.112(4) 0.048(2) -0.038(2) 0.021(2) -0.034(3)
C21 0.033(2) 0.097(4) 0.058(2) -0.038(2) 0.0126(18) -0.011(2)
C4 0.054(3) 0.144(5) 0.034(2) -0.013(2) 0.009(2) -0.008(3)
C20 0.075(3) 0.110(4) 0.059(3) -0.037(3) 0.023(2) -0.054(3)
C9 0.041(2) 0.139(4) 0.050(2) -0.038(3) 0.012(2) -0.035(3)
C5 0.029(2) 0.113(4) 0.045(2) -0.028(2) 0.0060(18) -0.014(2)
C22 0.046(3) 0.081(3) 0.084(3) -0.046(3) 0.009(2) -0.016(2)
C23 0.039(2) 0.076(3) 0.068(3) -0.032(2) 0.0030(19) -0.002(2)
C7 0.044(2) 0.097(3) 0.0372(19) -0.008(2) 0.0101(18) 0.010(2)
C11 0.033(2) 0.119(4) 0.061(2) -0.044(3) 0.0149(19) -0.024(2)
C3 0.039(2) 0.119(4) 0.038(2) 0.002(2) 0.0075(18) 0.003(2)
C19 0.067(3) 0.089(3) 0.041(2) -0.024(2) 0.0186(19) -0.038(3)
C15 0.076(3) 0.108(4) 0.041(2) -0.019(2) 0.018(2) -0.048(3)
C16 0.067(3) 0.086(3) 0.044(2) -0.022(2) 0.0136(19) -0.043(3)
C26 0.038(2) 0.083(3) 0.077(3) -0.043(2) 0.001(2) 0.000(2)
C6 0.040(2) 0.127(4) 0.047(2) -0.025(2) 0.0027(19) 0.000(3)
C14 0.040(2) 0.100(3) 0.049(2) -0.031(2) 0.0112(18) -0.031(2)
C12 0.029(2) 0.114(4) 0.064(2) -0.048(2) 0.0171(19) -0.025(2)
C24 0.031(2) 0.069(3) 0.0375(19) -0.0189(19) -0.0039(15) -0.0036(19)
C27 0.029(2) 0.116(4) 0.080(3) -0.053(3) 0.008(2) -0.009(2)
O5 0.0281(13) 0.0457(15) 0.0431(13) -0.0102(11) -0.0015(10) 0.0034(11)
O6 0.0312(13) 0.0692(19) 0.0454(13) -0.0206(12) -0.0029(11) 0.0061(13)
N2G 0.038(2) 0.044(2) 0.0452(18) -0.0107(15) 0.0040(14) -0.0016(16)
O3 0.0428(15) 0.0571(16) 0.0323(12) -0.0058(11) -0.0024(10) -0.0183(13)
O4 0.0556(16) 0.0624(17) 0.0311(12) -0.0030(12) 0.0087(11) -0.0209(13)
N1G 0.048(2) 0.039(2) 0.0335(16) -0.0044(14) 0.0056(14) -0.0047(16)
C1G 0.104(4) 0.064(3) 0.083(4) 0.015(3) -0.027(3) -0.035(3)
C2G 0.155(6) 0.056(4) 0.133(5) 0.024(3) -0.073(5) -0.065(4)
C3G 0.076(4) 0.078(4) 0.078(3) -0.001(3) -0.029(3) -0.012(3)

loop_
_atom_type_symbol
_atom_type_description
_atom_type_scat_dispersion_real
_atom_type_scat_dispersion_imag
_atom_type_scat_source
C C 0.0181 0.0091 'International Tables Vol C Tables 4.2.6.8 and 6.1.1.4'
H H 0.0000 0.0000 'International Tables Vol C Tables 4.2.6.8 and 6.1.1.4'
Al Al 0.2130 0.2455 'International Tables Vol C Tables 4.2.6.8 and 6.1.1.4'
N N 0.0311 0.0180 'International Tables Vol C Tables 4.2.6.8 and 6.1.1.4'
O O 0.0492 0.0322 'International Tables Vol C Tables 4.2.6.8 and 6.1.1.4'

loop_
_geom_angle_atom_site_label_1
_geom_angle_atom_site_label_2
_geom_angle_atom_site_label_3
_geom_angle
_geom_angle_site_symmetry_1
_geom_angle_site_symmetry_3
O7 Al1 O7 92.76(14) 8_665 .
O7 Al1 O1 174.29(10) . 8_665
O7 Al1 O1 90.01(9) . .
O7 Al1 O1 90.01(9) 8_665 8_665
O7 Al1 O1 174.29(10) 8_665 .
O7 Al1 N1G 86.32(11) . .
O7 Al1 N1G 92.48(11) . 8_665
O7 Al1 N1G 86.32(11) 8_665 8_665
O7 Al1 N1G 92.48(11) 8_665 .
O1 Al1 O1 87.68(14) 8_665 .
O1 Al1 N1G 92.67(11) . .
O1 Al1 N1G 88.57(11) 8_665 .
O1 Al1 N1G 92.67(11) 8_665 8_665
O1 Al1 N1G 88.57(11) . 8_665
N1G Al1 N1G 178.27(19) . 8_665
O8 Al3 O8 94.25(13) 3_755 .
O8 Al3 O5 92.61(9) . 3_655
O8 Al3 O5 90.75(9) 3_755 3_655
O8 Al3 O5 90.75(9) . 1_655
O8 Al3 O5 92.62(9) 3_755 1_655
O8 Al3 O3 174.55(10) 3_755 5
O8 Al3 O3 91.17(9) 3_755 6_645
O8 Al3 O3 91.17(9) . 5
O8 Al3 O3 174.55(10) . 6_645
O5 Al3 O5 175.05(14) 1_655 3_655
O3 Al3 O5 86.72(9) 6_645 3_655
O3 Al3 O5 86.72(9) 5 1_655
O3 Al3 O5 89.58(10) 6_645 1_655
O3 Al3 O5 89.58(10) 5 3_655
O3 Al3 O3 83.42(14) 5 6_645
O7 Al2 O8 93.90(9) . .
O7 Al2 O2 89.02(10) . .
O7 Al2 O6 92.09(11) . 3_655
O7 Al2 N2G 87.38(11) . .
O7 Al2 O4 173.65(11) . 5
O8 Al2 O2 174.85(10) . .
O8 Al2 O6 91.16(10) . 3_655
O8 Al2 N2G 96.17(11) . .
O8 Al2 O4 91.80(10) . 5
O2 Al2 O6 84.49(10) . 3_655
O2 Al2 N2G 88.20(12) . .
O6 Al2 N2G 172.67(12) 3_655 .
O4 Al2 O2 85.51(10) 5 .
O4 Al2 O6 90.59(11) 5 3_655
O4 Al2 N2G 89.22(12) 5 .
Al2 O7 Al1 121.95(12) . .
Al2 O8 Al3 127.17(10) . .
C1 O1 Al1 126.9(2) . .
C1 O2 Al2 133.6(2) . .
O1 C1 C2 118.4(3) . .
O2 C1 O1 126.8(3) . .
O2 C1 C2 114.8(3) . .
O3 C18 C17 117.1(3) . .
O3 C18 O4 125.4(3) . .
O4 C18 C17 117.5(3) . .
C19 C17 C18 120.3(3) . .
C16 C17 C18 120.4(3) . .
C16 C17 C19 119.3(3) . .
C7 C2 C1 121.9(3) . .
C3 C2 C1 119.1(3) . .
C3 C2 C7 119.0(3) . .
C8 C13 C12 122.0(3) . .
C13 C8 C5 121.0(3) . .
C9 C8 C13 117.0(4) . .
C9 C8 C5 121.7(3) . .
O5 C25 C24 119.2(3) . .
O5 C25 O6 124.7(3) . .
O6 C25 C24 116.1(3) . .
C9 C10 C11 117.6(3) . .
C9 C10 C14 121.1(3) . .
C11 C10 C14 121.3(3) . .
C22 C21 C12 121.8(4) . .
C22 C21 C27 117.0(4) . .
C27 C21 C12 121.2(4) . .
C3 C4 C5 120.7(3) . .
C19 C20 C14 121.7(4) . .
C10 C9 C8 123.4(4) . .
C4 C5 C8 118.7(3) . .
C6 C5 C8 124.0(4) . .
C6 C5 C4 117.3(3) . .
C21 C22 C23 122.5(4) . .
C24 C23 C22 120.2(4) . .
C6 C7 C2 120.4(3) . .
C10 C11 C12 121.8(3) . .
C2 C3 C4 121.0(4) . .
C20 C19 C17 120.0(4) . .
C14 C15 C16 121.4(4) . .
C17 C16 C15 120.5(4) . .
C24 C26 C27 121.0(4) . .
C7 C6 C5 121.6(4) . .
C20 C14 C10 120.5(4) . .
C15 C14 C10 122.2(4) . .
C15 C14 C20 117.1(3) . .
C13 C12 C21 120.8(3) . .
C13 C12 C11 118.2(3) . .
C11 C12 C21 120.6(3) . .
C23 C24 C25 120.9(3) . .
C23 C24 C26 117.9(4) . .
C26 C24 C25 121.2(3) . .
C21 C27 C26 121.3(4) . .
C25 O5 Al3 130.1(2) . 1_455
C25 O6 Al2 136.4(2) . 3_655
N1G N2G Al2 114.9(2) . .
C3G N2G Al2 137.3(3) . .
C3G N2G N1G 106.7(3) . .
C18 O3 Al3 135.6(2) . 5_455
C18 O4 Al2 129.8(2) . 5_455
N2G N1G Al1 118.3(2) . .
C1G N1G Al1 136.2(3) . .
C1G N1G N2G 105.3(3) . .
N1G C1G C2G 113.3(5) . .
C1G C2G C3G 103.9(4) . .
N2G C3G C2G 110.8(4) . .

loop_
_geom_bond_atom_site_label_1
_geom_bond_atom_site_label_2
_geom_bond_distance
_geom_bond_site_symmetry_2
Al1 O7 1.851(2) 8_665
Al1 O7 1.851(2) .
Al1 O1 1.916(2) .
Al1 O1 1.916(2) 8_665
Al1 N1G 1.998(3) .
Al1 N1G 1.999(3) 8_665
Al3 O8 1.852(2) 3_755
Al3 O8 1.852(2) .
Al3 O5 1.920(2) 3_655
Al3 O5 1.920(2) 1_655
Al3 O3 1.896(2) 6_645
Al3 O3 1.896(2) 5
Al2 O7 1.834(2) .
Al2 O8 1.840(2) .
Al2 O2 1.911(2) .
Al2 O6 1.913(3) 3_655
Al2 N2G 1.974(3) .
Al2 O4 1.888(2) 5
O1 C1 1.261(3) .
O2 C1 1.231(4) .
C1 C2 1.496(4) .
C18 C17 1.481(4) .
C18 O3 1.258(4) .
C18 O4 1.268(4) .
C17 C19 1.376(5) .
C17 C16 1.371(5) .
C2 C7 1.388(5) .
C2 C3 1.354(4) .
C13 C8 1.390(5) .
C13 C12 1.390(5) .
C8 C9 1.386(5) .
C8 C5 1.461(5) .
C25 C24 1.464(5) .
C25 O5 1.242(4) .
C25 O6 1.278(4) .
C10 C9 1.377(5) .
C10 C11 1.387(5) .
C10 C14 1.484(5) .
C21 C22 1.352(5) .
C21 C12 1.494(5) .
C21 C27 1.367(6) .
C4 C5 1.400(5) .
C4 C3 1.389(5) .
C20 C19 1.363(5) .
C20 C14 1.400(5) .
C5 C6 1.379(5) .
C22 C23 1.383(5) .
C23 C24 1.355(5) .
C7 C6 1.378(5) .
C11 C12 1.390(5) .
C15 C16 1.377(5) .
C15 C14 1.372(5) .
C26 C24 1.373(5) .
C26 C27 1.374(5) .
N2G N1G 1.420(4) .
N2G C3G 1.290(5) .
N1G C1G 1.297(5) .
C1G C2G 1.325(6) .
C2G C3G 1.383(6) .

loop_
_smtbx_masks_void_nr
_smtbx_masks_void_average_x
_smtbx_masks_void_average_y
_smtbx_masks_void_average_z
_smtbx_masks_void_volume
_smtbx_masks_void_count_electrons
1 -0.804 -0.019 -0.388 9424.4 1720.5
